data_4308103
loop_
_publ_author_name
'Sonia Taktak'
'Wanhua Ye'
'Aida M. Herrera'
'Elena V. Rybak-Akimova'

_publ_contact_author_address 'Department of Chemistry, Tufts University, Medford, Massachusetts 02155, USA'
_publ_contact_author_email elena.rybak-akimova@tufts.edu
_publ_contact_author_name 'Elena V. Rybak-Akimova'
_publ_section_title
;
Synthesis and Catalytic Properties in Olefin Epoxidation of Novel Iron(II)
Complexes with Pyridine-Containing Macrocycles Bearing an Aminopropyl
Pendant Arm
;
_journal_name_full 'Inorganic Chemistry'
_journal_page_first 2929
_journal_page_last 2942
_journal_paper_doi 10.1021/ic070094e
_journal_volume 46
_journal_year 2007
_chemical_formula_moiety 'C18 H33 Fe N5, 2(Cl O4)'
_chemical_formula_sum 'C18 H33 Cl2 Fe N5 O8'
_chemical_formula_weight 574.24
_chemical_name_systematic
; 
 ? 
;
_space_group_IT_number 14
_symmetry_cell_setting monoclinic
_symmetry_space_group_name_Hall '-P 2ybc'
_symmetry_space_group_name_H-M 'P 1 21/c 1'
_atom_sites_solution_hydrogens geom
_atom_sites_solution_primary direct
_atom_sites_solution_secondary difmap
_audit_creation_method SHELXL-97
_cell_angle_alpha 90.00
_cell_angle_beta 98.145(3)
_cell_angle_gamma 90.00
_cell_formula_units_Z 4
_cell_length_a 16.485(2)
_cell_length_b 8.8459(11)
_cell_length_c 17.364(3)
_cell_measurement_reflns_used 1637
_cell_measurement_temperature 173(2)
_cell_measurement_theta_max 21.98
_cell_measurement_theta_min 2.37
_cell_volume 2506.6(6)
_computing_cell_refinement 'Bruker SMART'
_computing_data_collection 'Bruker SMART'
_computing_data_reduction 'Bruker SAINT'
_computing_molecular_graphics 'Bruker SHELXTL'
_computing_publication_material 'Bruker SHELXTL'
_computing_structure_refinement 'SHELXL-97 (Sheldrick, 1997)'
_computing_structure_solution 'SHELXS-97 (Sheldrick, 1990)'
_diffrn_ambient_temperature 173(2)
_diffrn_measured_fraction_theta_full 1.000
_diffrn_measured_fraction_theta_max 0.968
_diffrn_measurement_device_type 'CCD area detector'
_diffrn_measurement_method 'phi and omega scans'
_diffrn_radiation_monochromator graphite
_diffrn_radiation_source 'fine-focus sealed tube'
_diffrn_radiation_type MoK\a
_diffrn_radiation_wavelength 0.71073
_diffrn_reflns_av_R_equivalents 0.1076
_diffrn_reflns_av_sigmaI/netI 0.1979
_diffrn_reflns_limit_h_max 21
_diffrn_reflns_limit_h_min -19
_diffrn_reflns_limit_k_max 11
_diffrn_reflns_limit_k_min -11
_diffrn_reflns_limit_l_max 23
_diffrn_reflns_limit_l_min -23
_diffrn_reflns_number 18383
_diffrn_reflns_theta_full 25.00
_diffrn_reflns_theta_max 28.33
_diffrn_reflns_theta_min 1.25
_exptl_absorpt_coefficient_mu 0.867
_exptl_absorpt_correction_T_max 0.9579
_exptl_absorpt_correction_T_min 0.9261
_exptl_absorpt_correction_type none
_exptl_crystal_colour colorless
_exptl_crystal_density_diffrn 1.522
_exptl_crystal_density_method 'not measured'
_exptl_crystal_description needle
_exptl_crystal_F_000 1200
_exptl_crystal_size_max 0.09
_exptl_crystal_size_mid 0.06
_exptl_crystal_size_min 0.05
_refine_diff_density_max 1.539
_refine_diff_density_min -0.473
_refine_diff_density_rms 0.120
_refine_ls_extinction_method none
_refine_ls_goodness_of_fit_ref 0.731
_refine_ls_hydrogen_treatment constr
_refine_ls_matrix_type full
_refine_ls_number_parameters 337
_refine_ls_number_reflns 6038
_refine_ls_number_restraints 63
_refine_ls_restrained_S_all 0.746
_refine_ls_R_factor_all 0.2191
_refine_ls_R_factor_gt 0.0912
_refine_ls_shift/su_max 0.000
_refine_ls_shift/su_mean 0.000
_refine_ls_structure_factor_coef Fsqd
_refine_ls_weighting_details 'calc w=1/[\s^2^(Fo^2^)+(0.1559P)^2^+0.0000P] where P=(Fo^2^+2Fc^2^)/3'
_refine_ls_weighting_scheme calc
_refine_ls_wR_factor_gt 0.2302
_refine_ls_wR_factor_ref 0.2784
_reflns_number_gt 1502
_reflns_number_total 6038
_reflns_threshold_expression >2sigma(I)
_cod_data_source_file ic070094esi20070118_070321_3.cif
_cod_data_source_block fedauu_per
_cod_depositor_comments
;
The following automatic conversions were performed:
'_symmetry_cell_setting' value 'Monoclinic' changed to 'monoclinic'
according to '/home/saulius/struct/CIF-dictionaries/cif_core.dic'
dictionary named 'cif_core.dic' version 2.4.1 from 2010-06-29.

Automatic conversion script
Id: cif_fix_enum 1527 2010-12-29 10:47:43Z saulius 
;
_cod_database_code 4308103

loop_
_symmetry_equiv_pos_as_xyz
'x, y, z'
'-x, y+1/2, -z+1/2'
'-x, -y, -z'
'x, -y-1/2, z-1/2'

loop_
_atom_site_label
_atom_site_type_symbol
_atom_site_fract_x
_atom_site_fract_y
_atom_site_fract_z
_atom_site_U_iso_or_equiv
_atom_site_adp_type
_atom_site_occupancy
_atom_site_symmetry_multiplicity
_atom_site_calc_flag
_atom_site_refinement_flags
_atom_site_disorder_assembly
_atom_site_disorder_group
Fe1 Fe 0.74047(6) 0.37078(11) 0.83155(6) 0.0656(4) Uani 1 1 d . . .
N1 N 0.7813(3) 0.5490(6) 0.9063(4) 0.0646(16) Uani 1 1 d . . .
N2 N 0.6507(4) 0.3758(6) 0.9111(4) 0.0707(17) Uani 1 1 d . . .
H2 H 0.5998 0.3504 0.8841 0.085 Uiso 1 1 d R . .
N3 N 0.7428(3) 0.1303(6) 0.8273(3) 0.0489(13) Uani 1 1 d . . .
N4 N 0.8728(3) 0.3917(6) 0.8205(4) 0.0693(17) Uani 1 1 d . . .
H4 H 0.8815 0.3696 0.7700 0.083 Uiso 1 1 d R . .
N5 N 0.6865(4) 0.4041(7) 0.7178(4) 0.0817(19) Uani 1 1 d . . .
H5A H 0.6621 0.4979 0.7147 0.098 Uiso 1 1 calc R . .
H5B H 0.7275 0.4067 0.6869 0.098 Uiso 1 1 calc R . .
C1 C 0.7355(5) 0.5926(8) 0.9593(5) 0.067(2) Uani 1 1 d . . .
C2 C 0.6465(5) 0.5288(9) 0.9431(5) 0.076(2) Uani 1 1 d . . .
H2A H 0.6226 0.5242 0.9929 0.091 Uiso 1 1 calc R . .
C3 C 0.6723(5) 0.2666(9) 0.9733(4) 0.073(2) Uani 1 1 d . . .
H3A H 0.6339 0.2785 1.0118 0.088 Uiso 1 1 calc R . .
H3B H 0.7280 0.2905 0.9999 0.088 Uiso 1 1 calc R . .
C4 C 0.6708(5) 0.1022(9) 0.9471(5) 0.080(2) Uani 1 1 d . . .
H4A H 0.6187 0.0823 0.9128 0.096 Uiso 1 1 calc R . .
H4B H 0.6725 0.0361 0.9933 0.096 Uiso 1 1 calc R . .
C5 C 0.7432(6) 0.0609(10) 0.9031(6) 0.107(3) Uani 1 1 d . . .
H5C H 0.7948 0.0892 0.9363 0.129 Uiso 1 1 calc R . .
H5D H 0.7437 -0.0502 0.8964 0.129 Uiso 1 1 calc R . .
C6 C 0.8217(5) 0.0825(9) 0.7957(6) 0.101(3) Uani 1 1 d . . .
H6A H 0.8197 -0.0282 0.7873 0.121 Uiso 1 1 calc R . .
H6B H 0.8217 0.1307 0.7442 0.121 Uiso 1 1 calc R . .
C7 C 0.8999(4) 0.1194(8) 0.8444(5) 0.071(2) Uani 1 1 d . . .
H7A H 0.9447 0.0958 0.8139 0.085 Uiso 1 1 calc R . .
H7B H 0.9061 0.0503 0.8897 0.085 Uiso 1 1 calc R . .
C8 C 0.9132(5) 0.2786(8) 0.8750(5) 0.079(2) Uani 1 1 d . . .
H8A H 0.8916 0.2870 0.9252 0.095 Uiso 1 1 calc R . .
H8B H 0.9727 0.2998 0.8847 0.095 Uiso 1 1 calc R . .
C9 C 0.9004(4) 0.5468(8) 0.8417(5) 0.068(2) Uani 1 1 d . . .
H9 H 0.9610 0.5477 0.8582 0.081 Uiso 1 1 calc R . .
C10 C 0.8573(5) 0.6042(8) 0.9071(4) 0.066(2) Uani 1 1 d . . .
C11 C 0.8902(5) 0.7069(8) 0.9637(5) 0.072(2) Uani 1 1 d . . .
H11 H 0.9441 0.7456 0.9646 0.087 Uiso 1 1 calc R . .
C12 C 0.8416(5) 0.7510(8) 1.0189(5) 0.078(2) Uani 1 1 d . . .
H12 H 0.8621 0.8200 1.0588 0.094 Uiso 1 1 calc R . .
C13 C 0.7643(6) 0.6945(9) 1.0153(5) 0.081(2) Uani 1 1 d . . .
H13 H 0.7303 0.7263 1.0521 0.097 Uiso 1 1 calc R . .
C14 C 0.6741(6) 0.0708(9) 0.7730(5) 0.100(3) Uani 1 1 d . . .
H14A H 0.6239 0.0826 0.7977 0.120 Uiso 1 1 calc R . .
H14B H 0.6832 -0.0391 0.7676 0.120 Uiso 1 1 calc R . .
C15 C 0.6568(5) 0.1365(8) 0.6924(4) 0.073(2) Uani 1 1 d . . .
H15A H 0.7078 0.1306 0.6686 0.087 Uiso 1 1 calc R . .
H15B H 0.6157 0.0712 0.6613 0.087 Uiso 1 1 calc R . .
C16 C 0.6264(5) 0.2955(8) 0.6851(5) 0.075(2) Uani 1 1 d . . .
H16A H 0.6098 0.3191 0.6294 0.090 Uiso 1 1 calc R . .
H16B H 0.5773 0.3048 0.7116 0.090 Uiso 1 1 calc R . .
C17 C 0.5938(5) 0.6354(9) 0.8848(5) 0.091(3) Uani 1 1 d . . .
H17A H 0.6191 0.6444 0.8372 0.136 Uiso 1 1 calc R . .
H17C H 0.5907 0.7355 0.9084 0.136 Uiso 1 1 calc R . .
H17B H 0.5385 0.5935 0.8721 0.136 Uiso 1 1 calc R . .
C18 C 0.8785(5) 0.6501(8) 0.7717(5) 0.075(2) Uani 1 1 d . . .
H18A H 0.9063 0.6149 0.7287 0.112 Uiso 1 1 calc R . .
H18B H 0.8959 0.7536 0.7857 0.112 Uiso 1 1 calc R . .
H18C H 0.8191 0.6483 0.7555 0.112 Uiso 1 1 calc R . .
Cl1 Cl 0.89270(12) 0.3123(2) 0.60287(12) 0.0724(6) Uani 1 1 d D . .
Cl2 Cl 0.56538(13) 0.7263(2) 0.63824(16) 0.0853(7) Uani 0.436(16) 1 d PD A 1
Cl2A Cl 0.56538(13) 0.7263(2) 0.63824(16) 0.0853(7) Uani 0.564(16) 1 d PD A 2
O1 O 0.9449(3) 0.3047(6) 0.6759(3) 0.0972(18) Uani 1 1 d D . .
O2 O 0.9326(3) 0.3974(6) 0.5500(3) 0.0944(18) Uani 1 1 d D . .
O3 O 0.8788(4) 0.1638(6) 0.5747(4) 0.107(2) Uani 1 1 d D . .
O4 O 0.8179(3) 0.3849(6) 0.6129(3) 0.0924(17) Uani 1 1 d D . .
O5 O 0.6492(3) 0.7350(5) 0.6718(3) 0.0917(18) Uani 0.436(16) 1 d PD A 1
O6 O 0.5378(10) 0.8600(14) 0.5952(11) 0.112(10) Uani 0.436(16) 1 d PD A 1
O7 O 0.5118(9) 0.672(3) 0.6863(9) 0.190(18) Uani 0.436(16) 1 d PD A 1
O8 O 0.5639(10) 0.6067(18) 0.5724(10) 0.135(9) Uani 0.436(16) 1 d PD A 1
O5A O 0.6492(3) 0.7350(5) 0.6718(3) 0.0917(18) Uani 0.564(16) 1 d PD A 2
O6A O 0.5496(9) 0.782(2) 0.5676(7) 0.129(8) Uani 0.564(16) 1 d PD A 2
O7A O 0.5343(7) 0.5829(12) 0.6511(10) 0.113(7) Uani 0.564(16) 1 d PD A 2
O8A O 0.5253(7) 0.8261(15) 0.6919(7) 0.108(5) Uani 0.564(16) 1 d PD A 2

loop_
_atom_site_aniso_label
_atom_site_aniso_U_11
_atom_site_aniso_U_22
_atom_site_aniso_U_33
_atom_site_aniso_U_23
_atom_site_aniso_U_13
_atom_site_aniso_U_12
Fe1 0.0577(7) 0.0578(7) 0.0808(9) -0.0043(6) 0.0077(6) 0.0002(5)
N1 0.055(4) 0.060(4) 0.082(4) 0.005(3) 0.021(3) 0.006(3)
N2 0.075(4) 0.058(4) 0.082(5) -0.003(4) 0.023(4) -0.006(3)
N3 0.036(3) 0.063(3) 0.047(3) 0.003(3) 0.005(3) 0.002(3)
N4 0.075(4) 0.063(4) 0.072(4) 0.002(3) 0.019(3) 0.005(3)
N5 0.082(5) 0.065(4) 0.098(5) 0.004(4) 0.011(4) 0.009(3)
C1 0.066(5) 0.063(5) 0.076(6) -0.003(4) 0.020(5) -0.015(4)
C2 0.077(5) 0.077(5) 0.080(6) -0.012(5) 0.033(5) -0.008(4)
C3 0.077(6) 0.092(6) 0.049(5) -0.001(5) 0.001(4) 0.005(4)
C4 0.076(6) 0.081(6) 0.083(6) -0.006(5) 0.016(5) -0.005(4)
C5 0.117(8) 0.076(6) 0.125(9) -0.002(6) 0.005(7) 0.003(5)
C6 0.113(8) 0.059(5) 0.133(8) -0.009(5) 0.032(7) 0.004(5)
C7 0.055(5) 0.076(5) 0.083(6) -0.010(4) 0.012(4) 0.005(4)
C8 0.075(6) 0.066(5) 0.090(6) 0.005(5) -0.007(5) -0.011(4)
C9 0.051(4) 0.067(5) 0.088(6) -0.009(5) 0.021(4) -0.007(4)
C10 0.055(5) 0.066(5) 0.072(5) -0.007(4) -0.004(4) -0.009(4)
C11 0.051(5) 0.076(5) 0.090(6) -0.003(5) 0.011(5) 0.003(4)
C12 0.078(6) 0.059(5) 0.089(6) -0.001(4) -0.016(5) -0.010(4)
C13 0.095(7) 0.079(6) 0.075(6) 0.016(5) 0.030(5) 0.022(5)
C14 0.127(8) 0.062(5) 0.106(8) -0.012(5) -0.005(6) -0.004(5)
C15 0.090(6) 0.069(5) 0.057(5) 0.006(4) 0.004(4) -0.008(4)
C16 0.070(6) 0.075(5) 0.081(6) 0.000(5) 0.009(5) -0.002(4)
C17 0.061(5) 0.080(6) 0.129(8) -0.005(5) 0.004(5) 0.013(4)
C18 0.083(6) 0.064(5) 0.081(6) -0.008(4) 0.021(5) 0.001(4)
Cl1 0.0617(13) 0.0818(14) 0.0742(14) -0.0054(11) 0.0113(11) 0.0081(10)
Cl2 0.0672(15) 0.0662(14) 0.122(2) 0.0094(14) 0.0125(14) 0.0048(10)
Cl2A 0.0672(15) 0.0662(14) 0.122(2) 0.0094(14) 0.0125(14) 0.0048(10)
O1 0.089(4) 0.130(5) 0.069(4) -0.006(3) -0.001(3) 0.033(4)
O2 0.083(4) 0.105(4) 0.099(4) 0.017(4) 0.026(3) -0.007(3)
O3 0.106(5) 0.068(4) 0.150(6) -0.015(4) 0.026(4) -0.006(3)
O4 0.059(3) 0.121(4) 0.100(4) -0.005(4) 0.021(3) 0.018(3)
O5 0.058(4) 0.088(4) 0.128(5) -0.002(3) 0.008(3) -0.001(3)
O6 0.072(11) 0.066(10) 0.19(3) 0.033(12) -0.006(13) 0.002(8)
O7 0.103(15) 0.39(5) 0.089(14) -0.02(2) 0.053(11) -0.13(2)
O8 0.185(18) 0.094(12) 0.111(16) -0.046(11) -0.028(13) 0.053(11)
O5A 0.058(4) 0.088(4) 0.128(5) -0.002(3) 0.008(3) -0.001(3)
O6A 0.139(12) 0.20(2) 0.055(7) 0.031(12) 0.046(8) 0.020(13)
O7A 0.100(10) 0.094(9) 0.135(17) 0.031(9) -0.015(10) -0.052(7)
O8A 0.059(8) 0.139(11) 0.134(12) -0.012(9) 0.040(7) 0.009(7)

loop_
_atom_type_symbol
_atom_type_description
_atom_type_scat_dispersion_real
_atom_type_scat_dispersion_imag
_atom_type_scat_source
C C 0.0033 0.0016 'International Tables Vol C Tables 4.2.6.8 and 6.1.1.4'
H H 0.0000 0.0000 'International Tables Vol C Tables 4.2.6.8 and 6.1.1.4'
N N 0.0061 0.0033 'International Tables Vol C Tables 4.2.6.8 and 6.1.1.4'
O O 0.0106 0.0060 'International Tables Vol C Tables 4.2.6.8 and 6.1.1.4'
Cl Cl 0.1484 0.1585 'International Tables Vol C Tables 4.2.6.8 and 6.1.1.4'
Fe Fe 0.3463 0.8444 'International Tables Vol C Tables 4.2.6.8 and 6.1.1.4'

loop_
_geom_angle_atom_site_label_1
_geom_angle_atom_site_label_2
_geom_angle_atom_site_label_3
_geom_angle
_geom_angle_site_symmetry_1
_geom_angle_site_symmetry_3
_geom_angle_publ_flag
N5 Fe1 N1 122.8(2) . . ?
N5 Fe1 N3 96.7(2) . . ?
N1 Fe1 N3 140.3(2) . . ?
N5 Fe1 N2 111.5(3) . . ?
N1 Fe1 N2 77.1(2) . . ?
N3 Fe1 N2 93.5(2) . . ?
N5 Fe1 N4 101.5(2) . . ?
N1 Fe1 N4 76.0(2) . . ?
N3 Fe1 N4 93.28(19) . . ?
N2 Fe1 N4 145.2(2) . . ?
C1 N1 C10 120.6(7) . . ?
C1 N1 Fe1 119.0(5) . . ?
C10 N1 Fe1 119.9(5) . . ?
C3 N2 C2 110.5(6) . . ?
C3 N2 Fe1 110.0(4) . . ?
C2 N2 Fe1 109.5(4) . . ?
C5 N3 C14 109.5(6) . . ?
C5 N3 C6 108.2(6) . . ?
C14 N3 C6 106.7(6) . . ?
C5 N3 Fe1 112.9(5) . . ?
C14 N3 Fe1 111.4(4) . . ?
C6 N3 Fe1 107.9(4) . . ?
C8 N4 C9 112.2(6) . . ?
C8 N4 Fe1 104.4(4) . . ?
C9 N4 Fe1 109.1(4) . . ?
C16 N5 Fe1 117.4(5) . . ?
N1 C1 C13 120.9(7) . . ?
N1 C1 C2 112.5(7) . . ?
C13 C1 C2 126.2(8) . . ?
N2 C2 C17 111.3(7) . . ?
N2 C2 C1 107.9(6) . . ?
C17 C2 C1 108.8(6) . . ?
N2 C3 C4 114.9(6) . . ?
C3 C4 C5 113.0(7) . . ?
N3 C5 C4 116.3(7) . . ?
C7 C6 N3 116.6(7) . . ?
C6 C7 C8 118.7(6) . . ?
N4 C8 C7 112.3(6) . . ?
N4 C9 C10 109.8(6) . . ?
N4 C9 C18 109.2(6) . . ?
C10 C9 C18 108.4(6) . . ?
N1 C10 C11 121.0(7) . . ?
N1 C10 C9 114.1(6) . . ?
C11 C10 C9 124.9(7) . . ?
C12 C11 C10 117.7(7) . . ?
C13 C12 C11 119.6(8) . . ?
C1 C13 C12 120.2(8) . . ?
N3 C14 C15 119.1(7) . . ?
C16 C15 C14 117.4(7) . . ?
N5 C16 C15 113.1(6) . . ?
O3 Cl1 O2 109.7(4) . . ?
O3 Cl1 O4 111.2(3) . . ?
O2 Cl1 O4 109.2(3) . . ?
O3 Cl1 O1 108.2(4) . . ?
O2 Cl1 O1 108.8(3) . . ?
O4 Cl1 O1 109.7(3) . . ?
O7 Cl2 O5 116.0(7) . . ?
O7 Cl2 O6 114.7(9) . . ?
O5 Cl2 O6 112.7(6) . . ?
O7 Cl2 O8 105.1(8) . . ?
O5 Cl2 O8 104.5(6) . . ?
O6 Cl2 O8 101.9(7) . . ?

loop_
_geom_bond_atom_site_label_1
_geom_bond_atom_site_label_2
_geom_bond_distance
_geom_bond_site_symmetry_2
_geom_bond_publ_flag
Fe1 N5 2.070(7) . ?
Fe1 N1 2.092(6) . ?
Fe1 N3 2.129(5) . ?
Fe1 N2 2.163(6) . ?
Fe1 N4 2.224(6) . ?
N1 C1 1.327(9) . ?
N1 C10 1.343(8) . ?
N2 C3 1.455(8) . ?
N2 C2 1.469(8) . ?
N3 C5 1.452(10) . ?
N3 C14 1.464(9) . ?
N3 C6 1.541(9) . ?
N4 C8 1.470(8) . ?
N4 C9 1.476(8) . ?
N5 C16 1.438(9) . ?
C1 C13 1.361(10) . ?
C1 C2 1.560(10) . ?
C2 C17 1.556(10) . ?
C3 C4 1.523(9) . ?
C4 C5 1.548(11) . ?
C6 C7 1.474(10) . ?
C7 C8 1.509(9) . ?
C9 C10 1.510(10) . ?
C9 C18 1.523(10) . ?
C10 C11 1.392(10) . ?
C11 C12 1.389(11) . ?
C12 C13 1.362(11) . ?
C14 C15 1.505(10) . ?
C15 C16 1.492(9) . ?
Cl1 O3 1.410(5) . ?
Cl1 O2 1.419(5) . ?
Cl1 O4 1.423(5) . ?
Cl1 O1 1.430(5) . ?
Cl2 O7 1.384(11) . ?
Cl2 O5 1.424(5) . ?
Cl2 O6 1.438(10) . ?
Cl2 O8 1.556(10) . ?

loop_
_geom_torsion_atom_site_label_1
_geom_torsion_atom_site_label_2
_geom_torsion_atom_site_label_3
_geom_torsion_atom_site_label_4
_geom_torsion
_geom_torsion_site_symmetry_1
_geom_torsion_site_symmetry_2
_geom_torsion_site_symmetry_3
_geom_torsion_site_symmetry_4
_geom_torsion_publ_flag
N5 Fe1 N1 C1 101.6(6) . . . . ?
N3 Fe1 N1 C1 -85.6(6) . . . . ?
N2 Fe1 N1 C1 -5.8(5) . . . . ?
N4 Fe1 N1 C1 -163.6(6) . . . . ?
N5 Fe1 N1 C10 -87.0(6) . . . . ?
N3 Fe1 N1 C10 85.8(6) . . . . ?
N2 Fe1 N1 C10 165.5(6) . . . . ?
N4 Fe1 N1 C10 7.8(5) . . . . ?
N5 Fe1 N2 C3 143.7(5) . . . . ?
N1 Fe1 N2 C3 -95.8(5) . . . . ?
N3 Fe1 N2 C3 45.1(5) . . . . ?
N4 Fe1 N2 C3 -55.7(6) . . . . ?
N5 Fe1 N2 C2 -94.6(5) . . . . ?
N1 Fe1 N2 C2 25.8(5) . . . . ?
N3 Fe1 N2 C2 166.8(5) . . . . ?
N4 Fe1 N2 C2 65.9(7) . . . . ?
N5 Fe1 N3 C5 -154.6(5) . . . . ?
N1 Fe1 N3 C5 31.5(6) . . . . ?
N2 Fe1 N3 C5 -42.4(5) . . . . ?
N4 Fe1 N3 C5 103.4(5) . . . . ?
N5 Fe1 N3 C14 -30.9(5) . . . . ?
N1 Fe1 N3 C14 155.3(5) . . . . ?
N2 Fe1 N3 C14 81.3(5) . . . . ?
N4 Fe1 N3 C14 -132.9(5) . . . . ?
N5 Fe1 N3 C6 86.0(5) . . . . ?
N1 Fe1 N3 C6 -87.9(6) . . . . ?
N2 Fe1 N3 C6 -161.9(5) . . . . ?
N4 Fe1 N3 C6 -16.1(5) . . . . ?
N5 Fe1 N4 C8 -142.8(5) . . . . ?
N1 Fe1 N4 C8 96.0(5) . . . . ?
N3 Fe1 N4 C8 -45.2(5) . . . . ?
N2 Fe1 N4 C8 55.6(6) . . . . ?
N5 Fe1 N4 C9 97.2(5) . . . . ?
N1 Fe1 N4 C9 -24.1(5) . . . . ?
N3 Fe1 N4 C9 -165.3(5) . . . . ?
N2 Fe1 N4 C9 -64.4(6) . . . . ?
N1 Fe1 N5 C16 -149.4(5) . . . . ?
N3 Fe1 N5 C16 35.2(5) . . . . ?
N2 Fe1 N5 C16 -61.2(6) . . . . ?
N4 Fe1 N5 C16 130.0(5) . . . . ?
C10 N1 C1 C13 0.3(11) . . . . ?
Fe1 N1 C1 C13 171.5(6) . . . . ?
C10 N1 C1 C2 174.0(6) . . . . ?
Fe1 N1 C1 C2 -14.7(8) . . . . ?
C3 N2 C2 C17 -158.8(6) . . . . ?
Fe1 N2 C2 C17 79.8(6) . . . . ?
C3 N2 C2 C1 81.9(7) . . . . ?
Fe1 N2 C2 C1 -39.5(7) . . . . ?
N1 C1 C2 N2 36.0(9) . . . . ?
C13 C1 C2 N2 -150.6(7) . . . . ?
N1 C1 C2 C17 -84.9(7) . . . . ?
C13 C1 C2 C17 88.5(9) . . . . ?
C2 N2 C3 C4 174.7(6) . . . . ?
Fe1 N2 C3 C4 -64.2(7) . . . . ?
N2 C3 C4 C5 72.6(9) . . . . ?
C14 N3 C5 C4 -67.3(9) . . . . ?
C6 N3 C5 C4 176.7(7) . . . . ?
Fe1 N3 C5 C4 57.4(8) . . . . ?
C3 C4 C5 N3 -68.0(9) . . . . ?
C5 N3 C6 C7 -57.4(8) . . . . ?
C14 N3 C6 C7 -175.2(7) . . . . ?
Fe1 N3 C6 C7 65.0(8) . . . . ?
N3 C6 C7 C8 -49.6(11) . . . . ?
C9 N4 C8 C7 -167.3(6) . . . . ?
Fe1 N4 C8 C7 74.7(7) . . . . ?
C6 C7 C8 N4 -33.2(10) . . . . ?
C8 N4 C9 C10 -79.2(7) . . . . ?
Fe1 N4 C9 C10 36.0(7) . . . . ?
C8 N4 C9 C18 162.2(6) . . . . ?
Fe1 N4 C9 C18 -82.7(6) . . . . ?
C1 N1 C10 C11 0.7(11) . . . . ?
Fe1 N1 C10 C11 -170.5(5) . . . . ?
C1 N1 C10 C9 -178.4(6) . . . . ?
Fe1 N1 C10 C9 10.4(8) . . . . ?
N4 C9 C10 N1 -31.4(9) . . . . ?
C18 C9 C10 N1 87.8(7) . . . . ?
N4 C9 C10 C11 149.6(7) . . . . ?
C18 C9 C10 C11 -91.2(8) . . . . ?
N1 C10 C11 C12 -0.4(11) . . . . ?
C9 C10 C11 C12 178.5(7) . . . . ?
C10 C11 C12 C13 -0.7(11) . . . . ?
N1 C1 C13 C12 -1.4(11) . . . . ?
C2 C1 C13 C12 -174.3(7) . . . . ?
C11 C12 C13 C1 1.6(11) . . . . ?
C5 N3 C14 C15 174.6(7) . . . . ?
C6 N3 C14 C15 -68.5(9) . . . . ?
Fe1 N3 C14 C15 49.0(9) . . . . ?
N3 C14 C15 C16 -68.1(10) . . . . ?
Fe1 N5 C16 C15 -53.2(8) . . . . ?
C14 C15 C16 N5 67.0(9) . . . . ?
